data_4001685
loop_
_publ_author_name
'Chua, Yong Shen'
'Li, Wen'
'Wu, Guotao'
'Xiong, Zhitao'
'Chen, Ping'

_publ_section_title
;
 From Exothermic to Endothermic Dehydrogenation -- Interaction of
 Monoammoniate of Magnesium Amidoborane and Metal Hydrides
;
_journal_issue 18
_journal_name_full 'Chemistry of Materials'
_journal_page_first 3574
_journal_paper_doi 10.1021/cm301662q
_journal_volume 24
_journal_year 2012
_chemical_formula_sum 'B4 H20 Mg N4 Na2'
_chemical_formula_weight 189.71
_space_group_IT_number 88
_symmetry_cell_setting tetragonal
_symmetry_space_group_name_Hall '-I 4ad'
_symmetry_space_group_name_H-M 'I 41/a :2'
_audit_creation_date 2012-05-20T16:02
_audit_creation_method 'from EXP file using GSAS2CIF'
_cell_angle_alpha 90.0
_cell_angle_beta 90.0
_cell_angle_gamma 90.0
_cell_formula_units_Z 4
_cell_length_a 9.4134(17)
_cell_length_b 9.4134
_cell_length_c 12.7221(23)
_cell_volume 1127.3(3)
_computing_structure_refinement GSAS
_diffrn_ambient_temperature 298
_diffrn_measurement_device_type 'PANalytical X'pert'
_diffrn_radiation_polarisn_ratio 0.5
_diffrn_radiation_probe x-ray
_diffrn_radiation_type 'Cu K\a'
_diffrn_radiation_wavelength 1.5406
_diffrn_radiation_wavelength_wt 1.00
_exptl_absorpt_correction_T_max 1.00000
_exptl_absorpt_correction_T_min 1.00000
_pd_calc_method 'Rietveld Refinement'
_pd_meas_2theta_range_inc 0.026
_pd_meas_2theta_range_max 79.958
_pd_meas_2theta_range_min 10.018
_pd_meas_number_of_points 2691
_pd_phase_name Na2MgAB
_pd_proc_2theta_range_inc 0.026
_pd_proc_2theta_range_max 80.01584
_pd_proc_2theta_range_min 10.07584
_pd_proc_info_datetime 2012-05-20T16:02:25
_pd_proc_ls_peak_cutoff 0.01000
_pd_proc_ls_prof_R_factor 0.0177
_pd_proc_ls_prof_wR_expected 0.0233
_pd_proc_ls_prof_wR_factor 0.0226
_pd_proc_number_of_points 2691
_refine_ls_goodness_of_fit_all 0.97
_refine_ls_matrix_type full
_refine_ls_number_parameters 25
_refine_ls_number_restraints 0
_refine_ls_R_Fsqd_factor 0.13414
_refine_ls_shift/su_max 0.05
_refine_ls_shift/su_mean 0.01
_reflns_d_resolution_high 1.200
_reflns_d_resolution_low 7.567
_reflns_limit_h_max 7
_reflns_limit_h_min 0
_reflns_limit_k_max 8
_reflns_limit_k_min 0
_reflns_limit_l_max 10
_reflns_limit_l_min 0
_reflns_number_total 348
_cod_data_source_file cm301662q_si_003.cif
_cod_data_source_block NA2MGAB_BM3_publ
_cod_depositor_comments
;
The following automatic conversions were performed:

'_geom_bond_publ_flag' value 'N' changed to 'n' according to
/home/saulius/struct/CIF-dictionaries/cif_core.dic dictionary named
'cif_core.dic' version 2.4.2 from 2011-04-26 (56
times).

'_geom_angle_publ_flag' value 'N' changed to 'n' according
to /home/saulius/struct/CIF-dictionaries/cif_core.dic dictionary
named 'cif_core.dic' version 2.4.2 from 2011-04-26 (37 times).

Automatic conversion script
Id: cif_fix_values 1891 2012-01-12 08:04:46Z andrius 
;
_cod_original_cell_volume 1127.3(5)
_cod_original_sg_symbol_H-M 'I 41/a'
_cod_database_code 4001685
_gsas_exptl_extinct_corr_t_min 1.00000
_gsas_exptl_extinct_corr_t_max 1.00000

loop_
_symmetry_equiv_pos_site_id
_symmetry_equiv_pos_as_xyz
1 +x,+y,+z
2 -y+3/4,+x+1/4,+z+1/4
3 -x+1/2,-y,+z+1/2
4 +y+3/4,-x+3/4,+z+3/4
-1 -x,-y,-z
-2 +y+1/4,-x+3/4,-z+3/4
-3 +x+1/2,+y,-z+1/2
-4 -y+1/4,+x+1/4,-z+1/4
101 +x+1/2,+y+1/2,+z+1/2
102 -y+1/4,+x+3/4,+z+3/4
103 -x,-y+1/2,+z
104 +y+1/4,-x+1/4,+z+1/4
-101 -x+1/2,-y+1/2,-z+1/2
-102 +y+3/4,-x+1/4,-z+1/4
-103 +x,+y+1/2,-z
-104 -y+3/4,+x+3/4,-z+3/4

loop_
_atom_site_type_symbol
_atom_site_label
_atom_site_fract_x
_atom_site_fract_y
_atom_site_fract_z
_atom_site_occupancy
_atom_site_thermal_displace_type
_atom_site_U_iso_or_equiv
_atom_site_symmetry_multiplicity
B B 0.5401(14) 0.5071(10) 0.2308(7) 1.0 Uiso 0.02884 16
N N 0.6273(9) 0.3835(9) 0.2813(5) 1.0 Uiso 0.01871 16
H H1 0.4287(13) 0.4643(22) 0.1903(16) 1.0 Uiso 0.076 16
H H2 0.4887(30) 0.5870(17) 0.2979(11) 1.0 Uiso 0.076 16
H H3 0.6112(18) 0.5753(9) 0.1665(5) 1.0 Uiso 0.076 16
H H4 0.6684(20) 0.3192(14) 0.2236(8) 1.0 Uiso 0.076 16
H H5 0.7190(12) 0.4227(18) 0.3142(11) 1.0 Uiso 0.076 16
Mg MG 0.5 0.25 0.375 1.0 Uiso 0.02682 4
Na NA 0.5 0.0 0.0 1.0 Uiso 0.03471 8

loop_
_atom_type_symbol
_atom_type_number_in_cell
_atom_type_scat_dispersion_real
_atom_type_scat_dispersion_imag
_atom_type_scat_Cromer_Mann_a1
_atom_type_scat_Cromer_Mann_a2
_atom_type_scat_Cromer_Mann_a3
_atom_type_scat_Cromer_Mann_a4
_atom_type_scat_Cromer_Mann_b1
_atom_type_scat_Cromer_Mann_b2
_atom_type_scat_Cromer_Mann_b3
_atom_type_scat_Cromer_Mann_b4
_atom_type_scat_Cromer_Mann_c
_atom_type_scat_source
B 16.0 0.000 0.000 2.05450 23.2185 1.33260 1.02100 1.09790 60.3498 0.70680 0.14030 -0.1932 International_Tables_Vol_C
N 16.0 0.000 0.000 12.2126 0.00570 3.13220 9.89330 2.01250 28.9975 1.16630 0.58260 -11.529 International_Tables_Vol_C
H 80.0 0.000 0.000 0.49300 10.5109 0.32291 26.1257 0.14019 3.14236 0.04081 57.7997 0.00304 International_Tables_Vol_C
Mg 4.0 0.000 0.000 5.42040 2.82750 2.17350 79.2611 1.22690 0.38080 2.30730 7.19370 0.85840 International_Tables_Vol_C
Na 8.0 0.000 0.000 4.76260 3.28500 3.17360 8.84220 1.26740 0.31360 1.11280 129.424 0.67600 International_Tables_Vol_C

loop_
_geom_angle_atom_site_label_1
_geom_angle_atom_site_label_2
_geom_angle_atom_site_label_3
_geom_angle
_geom_angle_site_symmetry_1
_geom_angle_site_symmetry_3
_geom_angle_publ_flag
N B H1 112.0000(34) 1_555 1_555 n
N B H2 112.000(13) 1_555 1_555 n
N B H3 112.000(5) 1_555 1_555 n
H1 B H2 98.842(7) 1_555 1_555 n
H1 B H3 110.656(12) 1_555 1_555 n
H2 B H3 110.656(9) 1_555 1_555 n
B N H4 109.998(13) 1_555 1_555 n
B N H5 109.9987(34) 1_555 1_555 n
B N MG 112.2(5) 1_555 1_555 n
H4 N H5 100.665(7) 1_555 1_555 n
H4 N MG 105.5(6) 1_555 1_555 n
H5 N MG 117.49(35) 1_555 1_555 n
B H1 NA 97.5(5) 1_555 103_443 n
B H3 NA 111.4(6) 1_555 2_555 n
B H3 NA 100.9(5) 1_555 103_443 n
NA H3 NA 145.45(23) 2_555 103_443 n
N MG N 108.67(19) 1_555 -2_565 n
N MG N 111.1(4) 1_555 103_453 n
N MG N 108.67(19) 1_555 -104_555 n
N MG N 108.67(19) -2_565 103_453 n
N MG N 111.1(4) -2_565 -104_555 n
N MG N 108.67(19) 103_453 -104_555 n
H1 NA H1 180.0 103_443 -103_434 n
H1 NA H3 122.8(5) 103_655 4_454 n
H1 NA H3 57.2(5) 103_655 -4_857 n
H1 NA H3 47.94(22) 103_655 103_655 n
H1 NA H3 132.06(22) 103_655 -103_646 n
H1 NA H3 57.2(5) -103_646 4_454 n
H1 NA H3 122.8(5) -103_646 -4_857 n
H1 NA H3 132.06(22) -103_646 103_655 n
H1 NA H3 47.94(22) -103_646 -103_646 n
H3 NA H3 180.0 4_454 -4_857 n
H3 NA H3 104.5(5) 4_454 103_655 n
H3 NA H3 75.5(5) 4_454 -103_646 n
H3 NA H3 75.5(5) -4_857 103_655 n
H3 NA H3 104.5(5) -4_857 -103_646 n
H3 NA H3 180.0 103_655 -103_646 n

loop_
_geom_bond_atom_site_label_1
_geom_bond_atom_site_label_2
_geom_bond_distance
_geom_bond_site_symmetry_2
_geom_bond_publ_flag
B N 1.56200(24) 1_555 n
B H1 1.23598(19) 1_555 n
B H2 1.23599(16) 1_555 n
B H3 1.23599(16) 1_555 n
B H4 2.1436(4) 1_555 n
B H5 2.14362(30) 1_555 n
B NA 3.032(12) 2_555 n
B NA 2.961(9) 103_655 n
N B 1.56200(24) 1_555 n
N H4 1.02805(13) 1_555 n
N H5 1.02805(16) 1_555 n
N MG 2.106(7) 1_555 n
H1 B 1.23598(19) 1_555 n
H1 H2 1.87749(24) 1_555 n
H1 NA 2.535(19) 103_655 n
H2 B 1.23599(16) 1_555 n
H2 H1 1.87749(24) 1_555 n
H2 NA 2.963(28) 2_555 n
H2 NA 2.788(18) -4_555 n
H3 B 1.23599(16) 1_555 n
H3 NA 2.354(7) 2_555 n
H3 NA 2.467(7) 103_655 n
H4 B 2.1436(4) 1_555 n
H4 N 1.02805(13) 1_555 n
H4 H5 1.58270(20) 1_555 n
H4 MG 2.579(13) 1_555 n
H5 B 2.14362(30) 1_555 n
H5 N 1.02805(16) 1_555 n
H5 H4 1.58270(20) 1_555 n
H5 MG 2.737(9) 1_555 n
MG N 2.106(7) 1_555 n
MG N 2.106(7) -2_555 n
MG N 2.106(7) 103_655 n
MG N 2.106(7) -104_434 n
MG H4 2.579(13) 1_555 n
MG H4 2.579(13) -2_555 n
MG H4 2.579(13) 103_655 n
MG H4 2.579(13) -104_434 n
MG H5 2.737(9) 1_555 n
MG H5 2.737(9) -2_555 n
MG H5 2.737(9) 103_655 n
MG H5 2.737(9) -104_434 n
NA B 3.032(12) 4_454 n
NA B 3.032(12) -4_645 n
NA B 2.961(9) 103_655 n
NA B 2.961(9) -103_434 n
NA H1 2.535(19) 103_655 n
NA H1 2.535(19) -103_434 n
NA H2 2.963(28) 4_454 n
NA H2 2.963(28) -4_645 n
NA H2 2.788(18) 102_644 n
NA H2 2.788(18) -102_344 n
NA H3 2.354(7) 4_454 n
NA H3 2.354(7) -4_645 n
NA H3 2.467(7) 103_655 n
NA H3 2.467(7) -103_434 n
